data_7124479
loop_
_publ_author_name
'Frogley, Benjamin J.'
'Hill, Anthony F.'

_publ_section_title
;
 Bis(alkylidynyl)arsines.
;
_journal_issue 55
_journal_name_full 'Chemical communications (Cambridge, England)'
_journal_page_first 7649
_journal_page_last 7652
_journal_paper_doi 10.1039/c8cc04164d
_journal_volume 54
_journal_year 2018
_chemical_formula_moiety 'C42 H49 As B2 N12 O4 W2'
_chemical_formula_sum 'C42 H49 As B2 N12 O4 W2'
_chemical_formula_weight 1250.17
_space_group_crystal_system triclinic
_space_group_IT_number 2
_space_group_name_Hall '-P 1'
_space_group_name_H-M_alt 'P -1'
_symmetry_space_group_name_Hall '-P 1'
_symmetry_space_group_name_H-M 'P -1'
_atom_sites_solution_hydrogens mixed
_audit_creation_method SHELXL-2014/7
_audit_update_record
;
2018-04-08 deposited with the CCDC.
2018-06-21 downloaded from the CCDC.
;
_cell_angle_alpha 92.1520(10)
_cell_angle_beta 100.361(2)
_cell_angle_gamma 109.048(2)
_cell_formula_units_Z 2
_cell_length_a 11.5217(2)
_cell_length_b 13.0117(2)
_cell_length_c 17.5872(3)
_cell_measurement_reflns_used 20312
_cell_measurement_temperature 150.0(1)
_cell_measurement_theta_max 71.6630
_cell_measurement_theta_min 2.5380
_cell_volume 2438.44(8)
_computing_cell_refinement 'CrysAlisPro 1.171.38.46 (Rigaku OD, 2015)'
_computing_data_collection 'CrysAlisPro 1.171.38.46 (Rigaku OD, 2015)'
_computing_data_reduction 'CrysAlisPro 1.171.38.46 (Rigaku OD, 2015)'
_computing_structure_refinement 'SHELXL-2014/7 (Sheldrick, 2014)'
_computing_structure_solution 'SHELXL-2016/6 (Sheldrick, 2016)'
_diffrn_ambient_temperature 150.0(1)
_diffrn_detector_area_resol_mean 8.1297
_diffrn_measured_fraction_theta_full 0.999
_diffrn_measured_fraction_theta_max 0.985
_diffrn_measurement_device_type 'SuperNova, Dual, Cu at zero, EosS2'
_diffrn_measurement_method '\w scans'
_diffrn_radiation_type CuK\a
_diffrn_radiation_wavelength 1.54184
_diffrn_reflns_av_R_equivalents 0.0503
_diffrn_reflns_av_unetI/netI 0.0345
_diffrn_reflns_Laue_measured_fraction_full 0.999
_diffrn_reflns_Laue_measured_fraction_max 0.985
_diffrn_reflns_limit_h_max 13
_diffrn_reflns_limit_h_min -14
_diffrn_reflns_limit_k_max 16
_diffrn_reflns_limit_k_min -16
_diffrn_reflns_limit_l_max 21
_diffrn_reflns_limit_l_min -21
_diffrn_reflns_number 54807
_diffrn_reflns_point_group_measured_fraction_full 0.999
_diffrn_reflns_point_group_measured_fraction_max 0.985
_diffrn_reflns_theta_full 67.684
_diffrn_reflns_theta_max 72.030
_diffrn_reflns_theta_min 2.568
_diffrn_source 'micro-focus sealed X-ray tube'
_exptl_absorpt_coefficient_mu 9.766
_exptl_absorpt_correction_T_max 1.00000
_exptl_absorpt_correction_T_min 0.65145
_exptl_absorpt_correction_type multi-scan
_exptl_absorpt_process_details
;
The symmetry employed for this shelxl refinement is uniquely defined
by the following loop, which should always be used as a source of
symmetry information in preference to the above space-group names.
They are only intended as comments.
;
_exptl_crystal_colour 'clear yellow'
_exptl_crystal_density_diffrn 1.703
_exptl_crystal_description plate
_exptl_crystal_F_000 1216
_exptl_crystal_size_max 0.122
_exptl_crystal_size_mid 0.100
_exptl_crystal_size_min 0.025
_refine_diff_density_max 2.041
_refine_diff_density_min -1.228
_refine_diff_density_rms 0.112
_refine_ls_extinction_method none
_refine_ls_goodness_of_fit_ref 1.035
_refine_ls_hydrogen_treatment mixed
_refine_ls_matrix_type full
_refine_ls_number_parameters 597
_refine_ls_number_reflns 9468
_refine_ls_number_restraints 0
_refine_ls_restrained_S_all 1.035
_refine_ls_R_factor_all 0.0436
_refine_ls_R_factor_gt 0.0369
_refine_ls_shift/su_max 0.001
_refine_ls_shift/su_mean 0.000
_refine_ls_structure_factor_coef Fsqd
_refine_ls_weighting_details 'w=1/[\s^2^(Fo^2^)+(0.0427P)^2^+5.3880P] where P=(Fo^2^+2Fc^2^)/3'
_refine_ls_weighting_scheme calc
_refine_ls_wR_factor_gt 0.0889
_refine_ls_wR_factor_ref 0.0939
_reflns_Friedel_coverage 0.000
_reflns_number_gt 8243
_reflns_number_total 9468
_reflns_threshold_expression 'I > 2\s(I)'
_cod_data_source_file c8cc04164d2.cif
_cod_data_source_block Compound_6b
_cod_database_code 7124479
_shelx_shelxl_version_number 2014/7
_shelx_space_group_comment
;
The symmetry employed for this shelxl refinement is uniquely defined
by the following loop, which should always be used as a source of
symmetry information in preference to the above space-group names.
They are only intended as comments.
;

loop_
_space_group_symop_operation_xyz
'x, y, z'
'-x, -y, -z'

loop_
_atom_site_label
_atom_site_type_symbol
_atom_site_fract_x
_atom_site_fract_y
_atom_site_fract_z
_atom_site_U_iso_or_equiv
_atom_site_adp_type
_atom_site_occupancy
_atom_site_site_symmetry_order
_atom_site_calc_flag
_atom_site_refinement_flags_posn
_atom_site_refinement_flags_adp
_atom_site_refinement_flags_occupancy
_atom_site_disorder_assembly
_atom_site_disorder_group
O2 O 0.7550(4) 0.6004(3) 0.0702(3) 0.0598(11) Uani 1 1 d . . . . .
O1 O 0.4200(4) 0.3286(3) 0.0822(2) 0.0508(9) Uani 1 1 d . . . . .
C203 C 0.5921(5) 0.1029(4) 0.1387(3) 0.0384(10) Uani 1 1 d . . . . .
N6 N 0.7085(4) 0.1167(3) 0.0516(2) 0.0359(8) Uani 1 1 d . . . . .
C3 C 0.5236(5) 0.3361(4) 0.0864(3) 0.0429(11) Uani 1 1 d . . . . .
C202 C 0.5327(5) 0.1373(4) 0.1989(3) 0.0480(12) Uani 1 1 d . . . . .
H20A H 0.5957 0.1917 0.2365 0.072 Uiso 1 1 calc R U . . .
H20B H 0.4930 0.0752 0.2243 0.072 Uiso 1 1 calc R U . . .
H20C H 0.4711 0.1673 0.1748 0.072 Uiso 1 1 calc R U . . .
C204 C 0.5872(5) -0.0013(4) 0.1149(3) 0.0419(11) Uani 1 1 d . . . . .
H204 H 0.5432 -0.0661 0.1328 0.050 Uiso 1 1 calc R U . . .
C205 C 0.6593(5) 0.0093(4) 0.0604(3) 0.0393(11) Uani 1 1 d . . . . .
C4 C 0.7369(5) 0.5100(4) 0.0767(3) 0.0456(12) Uani 1 1 d . . . . .
B B 0.7927(5) 0.1755(4) -0.0026(3) 0.0387(11) Uani 1 1 d . . . . .
N11 N 0.8345(4) 0.1230(4) 0.3333(3) 0.0463(10) Uani 1 1 d . . . . .
N12 N 0.7785(4) 0.0106(4) 0.3329(3) 0.0456(10) Uani 1 1 d . . . . .
O4 O 0.7499(6) 0.3879(4) 0.5397(3) 0.0878(18) Uani 1 1 d . . . . .
C303 C 0.8933(5) 0.1369(6) 0.2735(3) 0.0540(14) Uani 1 1 d . . . . .
O3 O 1.0801(5) 0.3952(5) 0.4580(4) 0.0948(19) Uani 1 1 d . . . . .
C301 C 0.8024(5) -0.0416(5) 0.2748(3) 0.0523(14) Uani 1 1 d . . . . .
C302 C 0.8759(6) 0.0371(6) 0.2354(3) 0.0543(14) Uani 1 1 d . . . . .
H302 H 0.9069 0.0246 0.1919 0.065 Uiso 1 1 calc R U . . .
C351 C 0.6884(6) -0.0765(4) 0.0170(4) 0.0541(14) Uani 1 1 d . . . . .
H35A H 0.6633 -0.0743 -0.0378 0.081 Uiso 1 1 calc R U . . .
H35B H 0.6439 -0.1471 0.0310 0.081 Uiso 1 1 calc R U . . .
H35C H 0.7770 -0.0636 0.0298 0.081 Uiso 1 1 calc R U . . .
C304 C 0.9650(7) 0.2479(6) 0.2542(4) 0.0690(19) Uani 1 1 d . . . . .
H30A H 0.9085 0.2871 0.2391 0.104 Uiso 1 1 calc R U . . .
H30B H 1.0055 0.2404 0.2121 0.104 Uiso 1 1 calc R U . . .
H30C H 1.0272 0.2873 0.2989 0.104 Uiso 1 1 calc R U . . .
C300 C 0.7525(6) -0.1629(6) 0.2573(4) 0.0652(17) Uani 1 1 d . . . . .
H30D H 0.7789 -0.1959 0.3021 0.098 Uiso 1 1 calc R U . . .
H30E H 0.7840 -0.1835 0.2144 0.098 Uiso 1 1 calc R U . . .
H30F H 0.6626 -0.1875 0.2443 0.098 Uiso 1 1 calc R U . . .
C6 C 0.7667(6) 0.3333(5) 0.4936(4) 0.0574(15) Uani 1 1 d . . . . .
C5 C 0.9771(7) 0.3364(5) 0.4412(4) 0.0626(16) Uani 1 1 d . . . . .
C12 C 0.5144(8) 0.4491(8) 0.2712(4) 0.079(2) Uani 1 1 d . . . . .
H400 H 0.5089 0.4118 0.2238 0.095 Uiso 1 1 calc R U . . .
B2 B 0.7135(6) -0.0321(5) 0.4006(4) 0.0455(13) Uani 1 1 d . . . . .
C10 C 0.4166(12) 0.5186(9) 0.3581(6) 0.104(3) Uani 1 1 d . . . . .
H401 H 0.3463 0.5303 0.3702 0.124 Uiso 1 1 calc R U . . .
C11 C 0.4064(10) 0.4613(9) 0.2892(5) 0.102(3) Uani 1 1 d . . . . .
H455 H 0.3293 0.4312 0.2552 0.122 Uiso 1 1 calc R U . . .
H99 H 0.687(5) -0.118(4) 0.397(3) 0.039(14) Uiso 1 1 d . . . . .
H98 H 0.826(5) 0.122(4) -0.029(3) 0.040(14) Uiso 1 1 d . . . . .
As As 0.78299(7) 0.47278(5) 0.30033(4) 0.05226(16) Uani 1 1 d . . . . .
N5 N 0.6657(4) 0.1753(3) 0.0997(2) 0.0343(8) Uani 1 1 d . . . . .
N3 N 0.6626(4) 0.2961(3) -0.0374(2) 0.0383(9) Uani 1 1 d . . . . .
N1 N 0.8929(4) 0.3551(3) 0.0821(3) 0.0399(9) Uani 1 1 d . . . . .
C112 C 0.4778(5) -0.0539(5) 0.3931(3) 0.0441(11) Uani 1 1 d . . . . .
C118 C 0.8323(6) -0.1562(5) 0.5264(4) 0.0575(15) Uani 1 1 d . . . . .
H11A H 0.7439 -0.1963 0.5149 0.086 Uiso 1 1 calc R U . . .
H11B H 0.8702 -0.1762 0.5742 0.086 Uiso 1 1 calc R U . . .
H11C H 0.8694 -0.1732 0.4851 0.086 Uiso 1 1 calc R U . . .
C117 C 0.8532(5) -0.0371(5) 0.5344(3) 0.0454(12) Uani 1 1 d . . . . .
C111 C 0.4115(5) 0.0170(5) 0.3889(3) 0.0483(12) Uani 1 1 d . . . . .
H111 H 0.3255 -0.0012 0.3853 0.058 Uiso 1 1 calc R U . . .
C101 C 1.0960(5) 0.3867(5) 0.0884(4) 0.0509(13) Uani 1 1 d . . . . .
H101 H 1.1826 0.4210 0.0999 0.061 Uiso 1 1 calc R U . . .
N9 N 0.6122(4) 0.1136(4) 0.3956(2) 0.0422(9) Uani 1 1 d . . . . .
N10 N 0.5986(4) 0.0046(4) 0.3964(2) 0.0428(9) Uani 1 1 d . . . . .
C1 C 0.7311(5) 0.4031(4) 0.1957(3) 0.0356(10) Uani 1 1 d . . . . .
C120 C 1.0066(5) 0.4278(4) 0.1084(3) 0.0456(12) Uani 1 1 d . . . . .
N2 N 0.9081(4) 0.2673(3) 0.0444(2) 0.0364(8) Uani 1 1 d . . . . .
C7 C 0.6296(7) 0.4907(5) 0.3216(4) 0.0607(17) Uani 1 1 d . . . . .
N4 N 0.7209(4) 0.2281(3) -0.0627(2) 0.0383(9) Uani 1 1 d . . . . .
C107 C 0.6047(5) 0.3260(4) -0.1024(3) 0.0433(11) Uani 1 1 d . . . . .
C2 C 0.7783(5) 0.3428(4) 0.3505(3) 0.0494(13) Uani 1 1 d . . . . .
N8 N 0.8050(4) 0.0143(4) 0.4785(3) 0.0417(9) Uani 1 1 d . . . . .
C105 C 0.6997(5) 0.2183(4) -0.1405(3) 0.0438(11) Uani 1 1 d . . . . .
C102 C 1.0313(5) 0.2863(4) 0.0488(3) 0.0444(11) Uani 1 1 d . . . . .
N7 N 0.8416(4) 0.1240(4) 0.5029(3) 0.0448(10) Uani 1 1 d . . . . .
C115 C 0.9122(5) 0.1391(5) 0.5750(3) 0.0511(13) Uani 1 1 d . . . . .
C106 C 0.6272(5) 0.2802(4) -0.1670(3) 0.0475(12) Uani 1 1 d . . . . .
H106 H 0.5990 0.2891 -0.2184 0.057 Uiso 1 1 calc R U . . .
C109 C 0.4737(6) 0.2267(6) 0.3859(4) 0.0616(16) Uani 1 1 d . . . . .
H10A H 0.5041 0.2689 0.4358 0.092 Uiso 1 1 calc R U . . .
H10B H 0.3852 0.2126 0.3702 0.092 Uiso 1 1 calc R U . . .
H10C H 0.5163 0.2667 0.3485 0.092 Uiso 1 1 calc R U . . .
C113 C 0.4319(6) -0.1745(5) 0.3950(3) 0.0553(14) Uani 1 1 d . . . . .
H11D H 0.4615 -0.2080 0.3565 0.083 Uiso 1 1 calc R U . . .
H11E H 0.3419 -0.2014 0.3841 0.083 Uiso 1 1 calc R U . . .
H11F H 0.4628 -0.1919 0.4455 0.083 Uiso 1 1 calc R U . . .
C108 C 0.5287(6) 0.3990(5) -0.0981(4) 0.0573(15) Uani 1 1 d . . . . .
H10D H 0.4581 0.3632 -0.0754 0.086 Uiso 1 1 calc R U . . .
H10E H 0.4996 0.4148 -0.1495 0.086 Uiso 1 1 calc R U . . .
H10F H 0.5797 0.4659 -0.0667 0.086 Uiso 1 1 calc R U . . .
C110 C 0.4976(5) 0.1207(5) 0.3910(3) 0.0470(12) Uani 1 1 d . . . . .
C116 C 0.9217(5) 0.0403(5) 0.5958(3) 0.0513(13) Uani 1 1 d . . . . .
H116 H 0.9658 0.0283 0.6423 0.062 Uiso 1 1 calc R U . . .
C9 C 0.5303(13) 0.5596(8) 0.4103(7) 0.114(4) Uani 1 1 d . . . . .
H23 H 0.5350 0.5960 0.4578 0.137 Uiso 1 1 calc R U . . .
C8 C 0.6371(10) 0.5468(6) 0.3920(5) 0.087(3) Uani 1 1 d . . . . .
H24 H 0.7136 0.5757 0.4268 0.105 Uiso 1 1 calc R U . . .
C100 C 1.0793(5) 0.2052(5) 0.0150(4) 0.0577(15) Uani 1 1 d . . . . .
H10G H 1.0486 0.1370 0.0363 0.086 Uiso 1 1 calc R U . . .
H10H H 1.1693 0.2319 0.0273 0.086 Uiso 1 1 calc R U . . .
H10I H 1.0508 0.1944 -0.0404 0.086 Uiso 1 1 calc R U . . .
C103 C 1.0289(6) 0.5365(5) 0.1512(5) 0.0692(19) Uani 1 1 d . . . . .
H10J H 0.9951 0.5802 0.1171 0.104 Uiso 1 1 calc R U . . .
H10K H 1.1174 0.5732 0.1690 0.104 Uiso 1 1 calc R U . . .
H10L H 0.9886 0.5258 0.1950 0.104 Uiso 1 1 calc R U . . .
C114 C 0.9682(7) 0.2490(6) 0.6210(4) 0.0674(17) Uani 1 1 d . . . . .
H11G H 1.0315 0.2959 0.5970 0.101 Uiso 1 1 calc R U . . .
H11H H 1.0053 0.2413 0.6730 0.101 Uiso 1 1 calc R U . . .
H11I H 0.9038 0.2804 0.6226 0.101 Uiso 1 1 calc R U . . .
C104 C 0.7542(6) 0.1514(5) -0.1859(4) 0.0597(15) Uani 1 1 d . . . . .
H10M H 0.8441 0.1824 -0.1737 0.090 Uiso 1 1 calc R U . . .
H10N H 0.7246 0.1515 -0.2405 0.090 Uiso 1 1 calc R U . . .
H10O H 0.7286 0.0777 -0.1724 0.090 Uiso 1 1 calc R U . . .
W1 W 0.70357(4) 0.35269(3) 0.09458(3) 0.03311(9) Uani 0.9466(14) 1 d . . P A 1
W2 W 0.79999(2) 0.23984(2) 0.41335(2) 0.04201(11) Uani 0.9466(14) 1 d . . P A 1
W2A W 0.8023(6) 0.2039(6) 0.3726(5) 0.064(2) Uiso 0.0534(14) 1 d . . P A 2
W1A W 0.6917(8) 0.3356(6) 0.0750(4) 0.030(2) Uiso 0.0534(14) 1 d . . P A 2

loop_
_atom_site_aniso_label
_atom_site_aniso_U_11
_atom_site_aniso_U_22
_atom_site_aniso_U_33
_atom_site_aniso_U_23
_atom_site_aniso_U_13
_atom_site_aniso_U_12
O2 0.059(3) 0.0314(18) 0.098(3) 0.0242(19) 0.032(2) 0.0172(18)
O1 0.031(2) 0.0442(19) 0.078(3) 0.0028(17) 0.0128(18) 0.0133(16)
C203 0.027(2) 0.033(2) 0.055(3) 0.0172(19) 0.010(2) 0.0073(19)
N6 0.031(2) 0.0254(17) 0.053(2) 0.0072(15) 0.0098(17) 0.0117(16)
C3 0.043(3) 0.029(2) 0.056(3) 0.0060(19) 0.012(2) 0.011(2)
C202 0.045(3) 0.045(3) 0.054(3) 0.015(2) 0.020(2) 0.010(2)
C204 0.031(3) 0.033(2) 0.057(3) 0.016(2) 0.004(2) 0.005(2)
C205 0.030(3) 0.028(2) 0.056(3) 0.0085(19) 0.001(2) 0.0096(19)
C4 0.037(3) 0.044(3) 0.063(3) 0.011(2) 0.020(2) 0.018(2)
B 0.033(3) 0.033(2) 0.055(3) 0.010(2) 0.015(2) 0.014(2)
N11 0.036(2) 0.059(3) 0.054(2) 0.022(2) 0.019(2) 0.024(2)
N12 0.033(2) 0.057(3) 0.050(2) 0.013(2) 0.0087(19) 0.019(2)
O4 0.123(5) 0.054(3) 0.096(4) 0.007(3) 0.057(4) 0.024(3)
C303 0.038(3) 0.080(4) 0.056(3) 0.026(3) 0.012(2) 0.031(3)
O3 0.054(3) 0.073(3) 0.141(5) 0.036(3) 0.011(3) 0.000(3)
C301 0.037(3) 0.074(4) 0.047(3) 0.002(3) -0.002(2) 0.027(3)
C302 0.042(3) 0.086(4) 0.045(3) 0.016(3) 0.011(2) 0.031(3)
C351 0.060(4) 0.032(2) 0.072(4) 0.006(2) 0.008(3) 0.020(3)
C304 0.060(4) 0.085(5) 0.079(4) 0.042(4) 0.032(4) 0.035(4)
C300 0.052(4) 0.079(4) 0.065(4) -0.002(3) 0.004(3) 0.028(3)
C6 0.057(4) 0.051(3) 0.069(4) 0.012(3) 0.029(3) 0.015(3)
C5 0.053(4) 0.051(3) 0.083(4) 0.025(3) 0.012(3) 0.015(3)
C12 0.096(6) 0.125(7) 0.054(3) 0.023(4) 0.023(4) 0.080(6)
B2 0.040(3) 0.051(3) 0.050(3) 0.017(3) 0.009(3) 0.020(3)
C10 0.141(10) 0.118(8) 0.112(7) 0.041(6) 0.062(7) 0.102(8)
C11 0.121(8) 0.161(9) 0.080(5) 0.046(6) 0.042(5) 0.107(8)
As 0.0656(4) 0.0380(3) 0.0549(3) 0.0094(2) 0.0145(3) 0.0181(3)
N5 0.030(2) 0.0285(17) 0.047(2) 0.0102(15) 0.0119(16) 0.0105(16)
N3 0.034(2) 0.0318(18) 0.054(2) 0.0125(16) 0.0136(18) 0.0132(17)
N1 0.030(2) 0.0323(19) 0.059(2) 0.0113(17) 0.0170(19) 0.0088(17)
C112 0.033(3) 0.057(3) 0.039(2) 0.012(2) 0.008(2) 0.010(2)
C118 0.051(4) 0.065(4) 0.070(4) 0.029(3) 0.019(3) 0.032(3)
C117 0.032(3) 0.058(3) 0.055(3) 0.021(2) 0.014(2) 0.021(2)
C111 0.035(3) 0.071(4) 0.043(3) 0.015(2) 0.012(2) 0.020(3)
C101 0.027(3) 0.051(3) 0.074(4) 0.014(3) 0.019(2) 0.005(2)
N9 0.035(2) 0.048(2) 0.048(2) 0.0170(18) 0.0099(18) 0.0171(19)
N10 0.034(2) 0.049(2) 0.046(2) 0.0149(18) 0.0067(18) 0.0139(19)
C1 0.037(3) 0.030(2) 0.041(2) 0.0060(17) 0.0104(19) 0.0118(19)
C120 0.031(3) 0.041(3) 0.061(3) 0.009(2) 0.014(2) 0.005(2)
N2 0.025(2) 0.0341(19) 0.055(2) 0.0106(16) 0.0164(17) 0.0106(16)
C7 0.089(5) 0.053(3) 0.061(3) 0.020(3) 0.029(3) 0.043(3)
N4 0.033(2) 0.0344(19) 0.051(2) 0.0097(16) 0.0182(18) 0.0096(17)
C107 0.034(3) 0.034(2) 0.062(3) 0.019(2) 0.014(2) 0.008(2)
C2 0.042(3) 0.043(3) 0.066(3) 0.018(2) 0.016(3) 0.013(2)
N8 0.031(2) 0.046(2) 0.052(2) 0.0164(18) 0.0107(18) 0.0162(19)
C105 0.033(3) 0.040(2) 0.051(3) 0.006(2) 0.012(2) 0.000(2)
C102 0.029(3) 0.046(3) 0.062(3) 0.017(2) 0.018(2) 0.012(2)
N7 0.034(2) 0.047(2) 0.052(2) 0.0159(19) 0.0059(19) 0.0131(19)
C115 0.028(3) 0.063(3) 0.055(3) 0.009(3) 0.006(2) 0.007(2)
C106 0.038(3) 0.045(3) 0.052(3) 0.013(2) 0.009(2) 0.003(2)
C109 0.060(4) 0.081(4) 0.064(3) 0.022(3) 0.019(3) 0.045(4)
C113 0.040(3) 0.061(3) 0.055(3) 0.014(3) 0.006(2) 0.004(3)
C108 0.056(4) 0.054(3) 0.072(4) 0.026(3) 0.014(3) 0.029(3)
C110 0.040(3) 0.065(3) 0.044(3) 0.015(2) 0.011(2) 0.026(3)
C116 0.032(3) 0.071(4) 0.053(3) 0.020(3) 0.005(2) 0.021(3)
C9 0.161(11) 0.098(7) 0.119(8) -0.010(6) 0.066(8) 0.073(8)
C8 0.115(7) 0.063(4) 0.092(5) -0.007(4) 0.032(5) 0.036(5)
C100 0.033(3) 0.051(3) 0.095(5) 0.010(3) 0.026(3) 0.017(3)
C103 0.042(4) 0.045(3) 0.111(6) -0.005(3) 0.022(4) 0.001(3)
C114 0.051(4) 0.066(4) 0.067(4) 0.005(3) -0.005(3) 0.005(3)
C104 0.058(4) 0.060(3) 0.057(3) -0.001(3) 0.013(3) 0.015(3)
W1 0.02854(16) 0.02528(15) 0.0474(2) 0.00722(15) 0.01332(15) 0.00832(12)
W2 0.03647(16) 0.04301(15) 0.05063(19) 0.01613(12) 0.01253(11) 0.01573(11)

loop_
_atom_type_symbol
_atom_type_description
_atom_type_scat_dispersion_real
_atom_type_scat_dispersion_imag
_atom_type_scat_source
C C 0.0181 0.0091 'International Tables Vol C Tables 4.2.6.8 and 6.1.1.4'
H H 0.0000 0.0000 'International Tables Vol C Tables 4.2.6.8 and 6.1.1.4'
N N 0.0311 0.0180 'International Tables Vol C Tables 4.2.6.8 and 6.1.1.4'
O O 0.0492 0.0322 'International Tables Vol C Tables 4.2.6.8 and 6.1.1.4'
As As -0.9300 1.0051 'International Tables Vol C Tables 4.2.6.8 and 6.1.1.4'
W W -5.4734 5.5774 'International Tables Vol C Tables 4.2.6.8 and 6.1.1.4'
B B 0.0090 0.0039 'International Tables Vol C Tables 4.2.6.8 and 6.1.1.4'

loop_
_geom_angle_atom_site_label_1
_geom_angle_atom_site_label_2
_geom_angle_atom_site_label_3
_geom_angle
N5 C203 C204 109.1(5)
N5 C203 C202 122.3(4)
C204 C203 C202 128.6(4)
C205 N6 N5 108.8(4)
C205 N6 B 131.1(4)
N5 N6 B 119.9(4)
O1 C3 W1A 170.0(5)
O1 C3 W1 178.6(4)
C205 C204 C203 106.7(4)
N6 C205 C204 108.4(4)
N6 C205 C351 122.4(5)
C204 C205 C351 129.2(5)
O2 C4 W1 176.5(5)
O2 C4 W1A 173.4(6)
N6 B N2 110.0(4)
N6 B N4 110.3(4)
N2 B N4 107.9(4)
C303 N11 N12 106.0(5)
C303 N11 W2A 126.0(5)
N12 N11 W2A 125.3(5)
C303 N11 W2 132.2(4)
N12 N11 W2 121.4(3)
C301 N12 N11 110.2(5)
C301 N12 B2 131.3(5)
N11 N12 B2 118.2(4)
C301 N12 W2A 136.1(4)
N11 N12 W2A 27.7(3)
B2 N12 W2A 92.5(4)
N11 C303 C302 110.0(6)
N11 C303 C304 122.2(6)
C302 C303 C304 127.8(6)
N11 C303 W2A 27.9(3)
C302 C303 W2A 136.1(5)
C304 C303 W2A 95.4(5)
N12 C301 C302 107.5(6)
N12 C301 C300 123.3(6)
C302 C301 C300 129.2(6)
C303 C302 C301 106.3(5)
O4 C6 W2 178.8(6)
O3 C5 W2 178.3(7)
O3 C5 W2A 159.7(7)
C7 C12 C11 122.0(8)
N8 B2 N10 109.7(5)
N8 B2 N12 109.9(5)
N10 B2 N12 108.8(4)
C11 C10 C9 120.9(9)
C10 C11 C12 118.3(10)
C1 As C2 96.4(2)
C1 As C7 102.9(3)
C2 As C7 99.8(2)
C203 N5 N6 107.0(4)
C203 N5 W1A 136.0(4)
N6 N5 W1A 114.8(3)
C203 N5 W1 131.2(3)
N6 N5 W1 121.5(3)
C107 N3 N4 105.8(4)
C107 N3 W1A 136.1(4)
N4 N3 W1A 117.8(4)
C107 N3 W1 134.6(3)
N4 N3 W1 118.9(3)
C120 N1 N2 107.2(4)
C120 N1 W1 132.0(4)
N2 N1 W1 120.7(3)
C120 N1 W1A 140.3(4)
N2 N1 W1A 112.4(3)
N10 C112 C111 108.0(5)
N10 C112 C113 122.9(5)
C111 C112 C113 129.1(5)
N8 C117 C116 107.6(5)
N8 C117 C118 123.5(5)
C116 C117 C118 129.0(5)
C112 C111 C110 106.6(5)
C102 C101 C120 106.3(5)
C110 N9 N10 106.9(4)
C110 N9 W2 131.9(4)
N10 N9 W2 120.9(3)
C110 N9 W2A 142.1(4)
N10 N9 W2A 108.5(4)
C112 N10 N9 109.4(4)
C112 N10 B2 130.5(5)
N9 N10 B2 120.1(4)
W1 C1 As 171.3(3)
As C1 W1A 173.8(4)
N1 C120 C101 109.2(5)
N1 C120 C103 123.2(5)
C101 C120 C103 127.6(5)
C102 N2 N1 109.1(4)
C102 N2 B 130.4(4)
N1 N2 B 119.9(4)
C12 C7 C8 118.6(7)
C12 C7 As 123.6(5)
C8 C7 As 117.7(6)
C105 N4 N3 109.4(4)
C105 N4 B 131.2(4)
N3 N4 B 119.4(4)
N3 C107 C106 110.3(5)
N3 C107 C108 121.4(5)
C106 C107 C108 128.3(5)
W2 C2 As 168.0(4)
As C2 W2A 160.2(4)
C117 N8 N7 109.7(4)
C117 N8 B2 130.3(5)
N7 N8 B2 119.8(4)
N4 C105 C106 108.4(5)
N4 C105 C104 122.3(5)
C106 C105 C104 129.3(5)
N2 C102 C101 108.2(5)
N2 C102 C100 122.4(5)
C101 C102 C100 129.5(5)
C115 N7 N8 106.7(4)
C115 N7 W2 134.4(4)
N8 N7 W2 118.2(3)
N7 C115 C116 109.3(5)
N7 C115 C114 122.1(5)
C116 C115 C114 128.6(5)
C107 C106 C105 106.1(5)
N9 C110 C111 109.1(5)
N9 C110 C109 122.6(6)
C111 C110 C109 128.2(5)
C117 C116 C115 106.8(5)
C10 C9 C8 120.4(9)
C9 C8 C7 119.7(10)
C1 W1 C3 88.4(2)
C1 W1 C4 84.0(2)
C3 W1 C4 88.3(2)
C1 W1 N5 102.61(17)
C3 W1 N5 92.49(17)
C4 W1 N5 173.31(19)
C1 W1 N1 102.0(2)
C3 W1 N1 169.55(19)
C4 W1 N1 94.29(18)
N5 W1 N1 83.79(14)
C1 W1 N3 176.45(16)
C3 W1 N3 89.52(18)
C4 W1 N3 93.04(19)
N5 W1 N3 80.32(14)
N1 W1 N3 80.25(15)
C2 W2 C5 85.2(3)
C2 W2 C6 83.7(3)
C5 W2 C6 86.9(3)
C2 W2 N9 104.4(2)
C5 W2 N9 170.4(2)
C6 W2 N9 94.3(2)
C2 W2 N11 102.3(2)
C5 W2 N11 94.8(2)
C6 W2 N11 173.9(2)
N9 W2 N11 83.11(17)
C2 W2 N7 173.9(2)
C5 W2 N7 90.0(2)
C6 W2 N7 92.2(2)
N9 W2 N7 80.35(15)
N11 W2 N7 81.94(16)
N11 W2A C2 136.8(6)
N11 W2A N9 104.2(4)
C2 W2A N9 98.7(4)
N11 W2A C5 110.9(5)
C2 W2A C5 74.3(3)
N9 W2A C5 134.7(5)
N11 W2A C303 26.1(3)
C2 W2A C303 111.9(4)
N9 W2A C303 123.4(4)
C5 W2A C303 99.8(4)
N11 W2A N12 27.1(3)
C2 W2A N12 151.7(4)
N9 W2A N12 78.5(3)
C5 W2A N12 127.3(4)
C303 W2A N12 52.2(3)
N3 W1A C3 101.0(4)
N3 W1A N5 92.6(3)
C3 W1A N5 96.8(4)
N3 W1A C4 99.6(4)
C3 W1A C4 84.4(3)
N5 W1A C4 167.3(4)
N3 W1A C1 172.0(5)
C3 W1A C1 79.0(3)
N5 W1A C1 95.3(3)
C4 W1A C1 72.4(3)
N3 W1A N1 88.5(3)
C3 W1A N1 169.7(4)
N5 W1A N1 86.7(3)
C4 W1A N1 90.1(4)
C1 W1A N1 91.0(3)

loop_
_geom_bond_atom_site_label_1
_geom_bond_atom_site_label_2
_geom_bond_distance
O2 C4 1.140(6)
O1 C3 1.154(7)
C203 N5 1.346(6)
C203 C204 1.384(7)
C203 C202 1.489(7)
N6 C205 1.352(6)
N6 N5 1.372(5)
N6 B 1.530(7)
C3 W1A 1.985(10)
C3 W1 1.991(6)
C204 C205 1.360(8)
C205 C351 1.489(7)
C4 W1 2.004(5)
C4 W1A 2.154(9)
B N2 1.540(7)
B N4 1.542(7)
N11 C303 1.337(7)
N11 N12 1.392(7)
N11 W2A 1.420(10)
N11 W2 2.211(5)
N12 C301 1.323(7)
N12 B2 1.544(8)
N12 W2A 2.498(9)
O4 C6 1.142(8)
C303 C302 1.375(9)
C303 C304 1.498(9)
C303 W2A 2.458(11)
O3 C5 1.159(8)
C301 C302 1.395(9)
C301 C300 1.492(9)
C6 W2 1.997(6)
C5 W2 1.976(7)
C5 W2A 2.279(10)
C12 C7 1.383(11)
C12 C11 1.394(11)
B2 N8 1.535(8)
B2 N10 1.538(7)
C10 C11 1.364(13)
C10 C9 1.384(15)
As C1 1.921(5)
As C2 1.927(5)
As C7 1.954(7)
N5 W1A 2.083(9)
N5 W1 2.214(4)
N3 C107 1.352(7)
N3 N4 1.377(6)
N3 W1A 1.965(8)
N3 W1 2.325(4)
N1 C120 1.328(7)
N1 N2 1.375(6)
N1 W1 2.222(4)
N1 W1A 2.229(9)
C112 N10 1.341(7)
C112 C111 1.372(8)
C112 C113 1.487(8)
C118 C117 1.487(8)
C117 N8 1.346(6)
C117 C116 1.377(8)
C111 C110 1.385(8)
C101 C102 1.363(8)
C101 C120 1.395(8)
N9 C110 1.341(7)
N9 N10 1.377(6)
N9 W2 2.208(4)
N9 W2A 2.239(8)
C1 W1 1.808(5)
C1 W1A 2.176(8)
C120 C103 1.499(8)
N2 C102 1.346(6)
C7 C8 1.387(10)
N4 C105 1.339(7)
C107 C106 1.367(8)
C107 C108 1.495(7)
C2 W2 1.819(5)
C2 W2A 1.958(9)
N8 N7 1.377(6)
C105 C106 1.376(8)
C105 C104 1.508(8)
C102 C100 1.492(7)
N7 C115 1.346(7)
N7 W2 2.316(4)
C115 C116 1.383(8)
C115 C114 1.497(9)
C109 C110 1.495(8)
C9 C8 1.385(13)
